data_7130293
loop_
_publ_author_name
'Pedrazzani, Riccardo'
'Pinosa, Emanuele'
'Bertuzzi, Giulio'
'MONARI, MAGDA'
'Lauzon, Samuel'
'Ollevier, Thierry'
'Bandini, Marco'

_publ_section_title
;
 Convenient synthesis of tricyclic N(1)-C(2)-fused oxazino-indolones via
 [Au(I)] catalyzed hydrocarboxylation of allenes
;
_journal_name_full 'Chemical Communications'
_journal_paper_doi 10.1039/D2CC02303B
_journal_year 2022
_chemical_formula_sum 'C27 H31 Au Cl N3'
_chemical_formula_weight 629.96
_space_group_crystal_system monoclinic
_space_group_IT_number 14
_space_group_name_Hall '-P 2yn'
_space_group_name_H-M_alt 'P 1 21/n 1'
_atom_sites_solution_hydrogens geom
_audit_creation_method SHELXL-2018/3
_audit_update_record
;
2022-04-19 deposited with the CCDC.	2022-06-28 downloaded from the CCDC.
;
_cell_angle_alpha 90
_cell_angle_beta 92.152(2)
_cell_angle_gamma 90
_cell_formula_units_Z 4
_cell_length_a 10.6885(8)
_cell_length_b 16.1197(13)
_cell_length_c 15.1271(13)
_cell_measurement_reflns_used 9934
_cell_measurement_temperature 296(2)
_cell_measurement_theta_max 30.55
_cell_measurement_theta_min 2.29
_cell_volume 2604.5(4)
_computing_cell_refinement 'Bruker SAINT'
_computing_data_collection 'Bruker APEX2'
_computing_data_reduction 'Bruker SAINT'
_computing_molecular_graphics 'Bruker SHELXTL'
_computing_publication_material 'Bruker SHELXTL'
_computing_structure_refinement 'SHELXL-2014 (Sheldrick 2014)'
_computing_structure_solution 'SHELXS-97 (Sheldrick 2008)'
_diffrn_ambient_temperature 296(2)
_diffrn_measured_fraction_theta_full 0.998
_diffrn_measured_fraction_theta_max 0.998
_diffrn_measurement_device_type 'Bruker APEX-II CCD'
_diffrn_measurement_method '\f and \w scans'
_diffrn_radiation_type MoK\a
_diffrn_radiation_wavelength 0.71073
_diffrn_reflns_av_R_equivalents 0.0784
_diffrn_reflns_av_unetI/netI 0.0457
_diffrn_reflns_Laue_measured_fraction_full 0.998
_diffrn_reflns_Laue_measured_fraction_max 0.998
_diffrn_reflns_limit_h_max 12
_diffrn_reflns_limit_h_min -12
_diffrn_reflns_limit_k_max 19
_diffrn_reflns_limit_k_min -19
_diffrn_reflns_limit_l_max 18
_diffrn_reflns_limit_l_min -18
_diffrn_reflns_number 31627
_diffrn_reflns_point_group_measured_fraction_full 0.998
_diffrn_reflns_point_group_measured_fraction_max 0.998
_diffrn_reflns_theta_full 25.242
_diffrn_reflns_theta_max 25.496
_diffrn_reflns_theta_min 1.847
_exptl_absorpt_coefficient_mu 5.770
_exptl_absorpt_correction_T_max 0.7941
_exptl_absorpt_correction_T_min 0.6134
_exptl_absorpt_correction_type multi-scan
_exptl_absorpt_process_details SADABS
_exptl_crystal_colour yellow
_exptl_crystal_density_diffrn 1.607
_exptl_crystal_description Prism
_exptl_crystal_F_000 1240
_exptl_crystal_size_max 0.15
_exptl_crystal_size_mid 0.13
_exptl_crystal_size_min 0.08
_refine_diff_density_max 2.299
_refine_diff_density_min -1.801
_refine_diff_density_rms 0.158
_refine_ls_extinction_method none
_refine_ls_goodness_of_fit_ref 0.971
_refine_ls_hydrogen_treatment constr
_refine_ls_matrix_type full
_refine_ls_number_parameters 295
_refine_ls_number_reflns 4835
_refine_ls_number_restraints 0
_refine_ls_restrained_S_all 0.971
_refine_ls_R_factor_all 0.0599
_refine_ls_R_factor_gt 0.0487
_refine_ls_shift/su_max 0.001
_refine_ls_shift/su_mean 0.000
_refine_ls_structure_factor_coef Fsqd
_refine_ls_weighting_details 'w=1/[\s^2^(Fo^2^)+(0.0660P)^2^+12.5610P] where P=(Fo^2^+2Fc^2^)/3'
_refine_ls_weighting_scheme calc
_refine_ls_wR_factor_gt 0.1150
_refine_ls_wR_factor_ref 0.1211
_reflns_Friedel_coverage 0.000
_reflns_number_gt 4047
_reflns_number_total 4835
_reflns_threshold_expression 'I > 2\s(I)'
_cod_data_source_file d2cc02303b2.cif
_cod_data_source_block shelx
_cod_original_sg_symbol_H-M 'P 21/n'
_cod_database_code 7130293
_shelx_shelxl_version_number 2018/3
_shelx_space_group_comment
;
The symmetry employed for this shelxl refinement is uniquely defined
by the following loop, which should always be used as a source of
symmetry information in preference to the above space-group names.
They are only intended as comments.
;

loop_
_space_group_symop_operation_xyz
'x, y, z'
'-x+1/2, y+1/2, -z+1/2'
'-x, -y, -z'
'x-1/2, -y-1/2, z-1/2'

loop_
_atom_site_label
_atom_site_type_symbol
_atom_site_fract_x
_atom_site_fract_y
_atom_site_fract_z
_atom_site_U_iso_or_equiv
_atom_site_adp_type
_atom_site_occupancy
_atom_site_site_symmetry_order
_atom_site_calc_flag
_atom_site_refinement_flags_posn
_atom_site_refinement_flags_adp
_atom_site_refinement_flags_occupancy
_atom_site_disorder_assembly
_atom_site_disorder_group
Au1 Au 0.74244(3) 0.66091(2) 0.40331(2) 0.03986(13) Uani 1 1 d . . . . .
Cl1 Cl 0.8707(3) 0.63779(17) 0.28924(17) 0.0742(8) Uani 1 1 d . . . . .
N2 N 0.6231(5) 0.6441(4) 0.5829(4) 0.0365(14) Uani 1 1 d . . . . .
N1 N 0.5797(6) 0.7595(4) 0.5183(4) 0.0382(14) Uani 1 1 d . . . . .
C1 C 0.6386(6) 0.6862(4) 0.5057(4) 0.0325(15) Uani 1 1 d . . . . .
C8 C 0.7263(6) 0.5105(4) 0.5439(5) 0.0350(15) Uani 1 1 d . . . . .
N3 N 0.8994(7) 0.3387(5) 0.3778(6) 0.064(2) Uani 1 1 d . . . . .
C9 C 0.6705(7) 0.4863(5) 0.4637(5) 0.0423(18) Uani 1 1 d . . . . .
H9 H 0.593656 0.509132 0.446057 0.051 Uiso 1 1 calc R U . . .
C13 C 0.8417(7) 0.4745(5) 0.5665(5) 0.0445(18) Uani 1 1 d . . . . .
H13 H 0.881371 0.488844 0.620052 0.053 Uiso 1 1 calc R U . . .
C3 C 0.5560(7) 0.6935(5) 0.6428(5) 0.0412(17) Uani 1 1 d . . . . .
C4 C 0.5330(8) 0.6630(5) 0.7275(5) 0.049(2) Uani 1 1 d . . . . .
H4 H 0.488376 0.694705 0.766855 0.059 Uiso 1 1 calc R U . . .
C11 C 0.8422(7) 0.3931(5) 0.4327(5) 0.0410(17) Uani 1 1 d . . . . .
C6 C 0.6405(8) 0.5391(5) 0.6894(5) 0.049(2) Uani 1 1 d . . . . .
H6 H 0.667836 0.486646 0.707155 0.058 Uiso 1 1 calc R U . . .
C2 C 0.5290(7) 0.7647(5) 0.5996(5) 0.0422(17) Uani 1 1 d . . . . .
H2 H 0.483930 0.809198 0.621185 0.051 Uiso 1 1 calc R U . . .
C7 C 0.6649(6) 0.5639(5) 0.6069(5) 0.0367(16) Uani 1 1 d . . . . .
C12 C 0.8986(7) 0.4189(5) 0.5130(5) 0.0442(18) Uani 1 1 d . . . . .
H12 H 0.976673 0.397660 0.530318 0.053 Uiso 1 1 calc R U . . .
C25 C 0.7755(9) 0.8807(6) 0.5048(6) 0.060(2) Uani 1 1 d . . . . .
H25 H 0.781231 0.824719 0.529905 0.072 Uiso 1 1 calc R U . . .
C10 C 0.7256(7) 0.4297(5) 0.4098(5) 0.0427(18) Uani 1 1 d . . . . .
H10 H 0.684949 0.414937 0.356640 0.051 Uiso 1 1 calc R U . . .
C5 C 0.5759(8) 0.5878(6) 0.7512(6) 0.056(2) Uani 1 1 d . . . . .
H5 H 0.563327 0.567635 0.807821 0.067 Uiso 1 1 calc R U . . .
C22 C 0.3546(8) 0.7582(6) 0.4069(6) 0.056(2) Uani 1 1 d . . . . .
H22 H 0.387589 0.716091 0.448317 0.067 Uiso 1 1 calc R U . . .
C16 C 0.5642(8) 0.8238(5) 0.4517(6) 0.0449(19) Uani 1 1 d . . . . .
C17 C 0.4552(8) 0.8233(5) 0.3983(6) 0.050(2) Uani 1 1 d . . . . .
C21 C 0.6583(8) 0.8839(5) 0.4472(6) 0.049(2) Uani 1 1 d . . . . .
C15 C 0.8265(10) 0.2971(7) 0.3085(7) 0.074(3) Uani 1 1 d . . . . .
H15A H 0.746830 0.281364 0.330417 0.111 Uiso 1 1 calc R U . . .
H15B H 0.870384 0.248536 0.290045 0.111 Uiso 1 1 calc R U . . .
H15C H 0.814045 0.333979 0.259099 0.111 Uiso 1 1 calc R U . . .
C24 C 0.2369(9) 0.7944(8) 0.4465(8) 0.078(3) Uani 1 1 d . . . . .
H24A H 0.258881 0.820701 0.501906 0.116 Uiso 1 1 calc R U . . .
H24B H 0.177871 0.750757 0.456020 0.116 Uiso 1 1 calc R U . . .
H24C H 0.200225 0.834590 0.406512 0.116 Uiso 1 1 calc R U . . .
C20 C 0.6335(10) 0.9455(6) 0.3843(8) 0.069(3) Uani 1 1 d . . . . .
H20 H 0.692658 0.987198 0.377948 0.083 Uiso 1 1 calc R U . . .
C19 C 0.5286(10) 0.9480(6) 0.3324(8) 0.074(3) Uani 1 1 d . . . . .
H19 H 0.516411 0.990978 0.291918 0.088 Uiso 1 1 calc R U . . .
C14 C 1.0174(9) 0.3033(7) 0.4029(8) 0.073(3) Uani 1 1 d . . . . .
H14A H 1.076065 0.346730 0.417406 0.110 Uiso 1 1 calc R U . . .
H14B H 1.047434 0.271075 0.354745 0.110 Uiso 1 1 calc R U . . .
H14C H 1.008188 0.268185 0.453516 0.110 Uiso 1 1 calc R U . . .
C18 C 0.4394(9) 0.8871(6) 0.3390(7) 0.062(3) Uani 1 1 d . . . . .
H18 H 0.367325 0.889147 0.302650 0.075 Uiso 1 1 calc R U . . .
C23 C 0.3243(11) 0.7144(7) 0.3193(9) 0.088(4) Uani 1 1 d . . . . .
H23A H 0.285010 0.752870 0.278569 0.132 Uiso 1 1 calc R U . . .
H23B H 0.268672 0.668864 0.329060 0.132 Uiso 1 1 calc R U . . .
H23C H 0.400252 0.694022 0.295272 0.132 Uiso 1 1 calc R U . . .
C27 C 0.8925(10) 0.8945(10) 0.4531(9) 0.099(4) Uani 1 1 d . . . . .
H27A H 0.891793 0.857740 0.403134 0.149 Uiso 1 1 calc R U . . .
H27B H 0.965149 0.883677 0.490481 0.149 Uiso 1 1 calc R U . . .
H27C H 0.894512 0.950930 0.432782 0.149 Uiso 1 1 calc R U . . .
C26 C 0.7686(14) 0.9404(11) 0.5811(10) 0.126(6) Uani 1 1 d . . . . .
H26A H 0.770642 0.996250 0.559321 0.190 Uiso 1 1 calc R U . . .
H26B H 0.838699 0.931405 0.621591 0.190 Uiso 1 1 calc R U . . .
H26C H 0.692222 0.931432 0.611121 0.190 Uiso 1 1 calc R U . . .

loop_
_atom_site_aniso_label
_atom_site_aniso_U_11
_atom_site_aniso_U_22
_atom_site_aniso_U_33
_atom_site_aniso_U_23
_atom_site_aniso_U_13
_atom_site_aniso_U_12
Au1 0.04482(19) 0.03614(19) 0.03897(18) 0.00280(12) 0.00656(12) 0.00609(12)
Cl1 0.0959(19) 0.0682(16) 0.0608(14) 0.0088(12) 0.0348(14) 0.0263(14)
N2 0.032(3) 0.036(3) 0.041(3) -0.004(3) -0.001(3) 0.000(2)
N1 0.037(3) 0.035(3) 0.043(3) 0.002(3) 0.007(3) 0.003(3)
C1 0.037(4) 0.033(4) 0.028(3) -0.003(3) 0.005(3) 0.001(3)
C8 0.036(4) 0.029(4) 0.040(4) 0.004(3) -0.002(3) 0.000(3)
N3 0.048(4) 0.070(5) 0.072(5) -0.026(4) -0.005(4) 0.007(4)
C9 0.038(4) 0.036(4) 0.052(4) 0.004(4) -0.011(3) 0.002(3)
C13 0.038(4) 0.048(5) 0.047(4) 0.006(4) -0.010(3) -0.001(3)
C3 0.035(4) 0.052(5) 0.037(4) -0.003(4) -0.002(3) -0.005(3)
C4 0.046(5) 0.060(6) 0.040(4) -0.003(4) 0.005(4) 0.004(4)
C11 0.043(4) 0.031(4) 0.049(4) -0.003(3) -0.005(3) -0.004(3)
C6 0.055(5) 0.047(5) 0.044(4) 0.005(4) -0.004(4) 0.005(4)
C2 0.040(4) 0.042(4) 0.045(4) 0.000(3) 0.002(3) 0.006(3)
C7 0.031(4) 0.039(4) 0.039(4) -0.001(3) -0.005(3) -0.002(3)
C12 0.035(4) 0.045(5) 0.052(5) -0.001(4) -0.011(3) 0.003(3)
C25 0.055(5) 0.058(6) 0.068(6) -0.012(5) 0.007(5) -0.009(4)
C10 0.037(4) 0.039(4) 0.052(5) -0.004(4) -0.004(3) -0.005(3)
C5 0.054(5) 0.075(6) 0.038(4) 0.012(4) 0.000(4) 0.005(4)
C22 0.054(5) 0.049(5) 0.064(6) 0.020(4) 0.000(4) -0.002(4)
C16 0.055(5) 0.030(4) 0.051(5) 0.001(3) 0.009(4) 0.006(3)
C17 0.048(5) 0.042(5) 0.061(5) 0.017(4) 0.009(4) 0.003(4)
C21 0.058(5) 0.026(4) 0.063(5) -0.002(4) 0.018(4) -0.001(3)
C15 0.066(6) 0.083(8) 0.073(7) -0.034(6) 0.001(5) -0.005(6)
C24 0.055(6) 0.081(8) 0.097(8) 0.017(7) 0.003(5) 0.002(5)
C20 0.066(6) 0.042(5) 0.101(8) 0.007(5) 0.023(6) -0.012(4)
C19 0.073(7) 0.046(5) 0.102(8) 0.033(5) 0.006(6) 0.005(5)
C14 0.057(6) 0.069(7) 0.093(8) -0.022(6) -0.002(5) 0.022(5)
C18 0.051(5) 0.052(6) 0.084(7) 0.024(5) 0.004(5) 0.012(4)
C23 0.078(8) 0.072(8) 0.114(10) -0.003(7) 0.010(7) -0.014(6)
C27 0.053(6) 0.139(12) 0.106(10) 0.013(9) 0.008(6) -0.005(7)
C26 0.121(12) 0.134(14) 0.124(12) -0.080(11) -0.002(10) 0.000(10)

loop_
_atom_type_symbol
_atom_type_description
_atom_type_scat_dispersion_real
_atom_type_scat_dispersion_imag
_atom_type_scat_source
C C 0.0033 0.0016 'International Tables Vol C Tables 4.2.6.8 and 6.1.1.4'
H H 0.0000 0.0000 'International Tables Vol C Tables 4.2.6.8 and 6.1.1.4'
Au Au -2.0133 8.8022 'International Tables Vol C Tables 4.2.6.8 and 6.1.1.4'
Cl Cl 0.1484 0.1585 'International Tables Vol C Tables 4.2.6.8 and 6.1.1.4'
N N 0.0061 0.0033 'International Tables Vol C Tables 4.2.6.8 and 6.1.1.4'

loop_
_geom_angle_atom_site_label_1
_geom_angle_atom_site_label_2
_geom_angle_atom_site_label_3
_geom_angle
_geom_angle_site_symmetry_1
_geom_angle_site_symmetry_3
_geom_angle_publ_flag
C1 Au1 Cl1 176.4(2) . . ?
C1 N2 C7 128.9(6) . . ?
C1 N2 C3 110.3(6) . . ?
C7 N2 C3 120.8(6) . . ?
C1 N1 C2 112.5(6) . . ?
C1 N1 C16 124.5(6) . . ?
C2 N1 C16 122.9(6) . . ?
N1 C1 N2 103.9(6) . . ?
N1 C1 Au1 124.5(5) . . ?
N2 C1 Au1 131.0(5) . . ?
C9 C8 C13 116.4(7) . . ?
C9 C8 C7 123.2(6) . . ?
C13 C8 C7 120.1(7) . . ?
C11 N3 C14 120.5(8) . . ?
C11 N3 C15 119.7(8) . . ?
C14 N3 C15 117.1(8) . . ?
C10 C9 C8 121.8(7) . . ?
C10 C9 H9 119.1 . . ?
C8 C9 H9 119.1 . . ?
C12 C13 C8 122.5(7) . . ?
C12 C13 H13 118.7 . . ?
C8 C13 H13 118.7 . . ?
C2 C3 C4 134.5(8) . . ?
C2 C3 N2 105.8(7) . . ?
C4 C3 N2 119.8(7) . . ?
C5 C4 C3 119.5(8) . . ?
C5 C4 H4 120.3 . . ?
C3 C4 H4 120.3 . . ?
N3 C11 C12 122.0(7) . . ?
N3 C11 C10 122.0(7) . . ?
C12 C11 C10 116.0(7) . . ?
C7 C6 C5 124.2(8) . . ?
C7 C6 H6 117.9 . . ?
C5 C6 H6 117.9 . . ?
C3 C2 N1 107.5(7) . . ?
C3 C2 H2 126.3 . . ?
N1 C2 H2 126.3 . . ?
C6 C7 N2 116.2(7) . . ?
C6 C7 C8 122.6(7) . . ?
N2 C7 C8 121.2(6) . . ?
C13 C12 C11 121.4(7) . . ?
C13 C12 H12 119.3 . . ?
C11 C12 H12 119.3 . . ?
C21 C25 C26 111.1(9) . . ?
C21 C25 C27 112.5(9) . . ?
C26 C25 C27 111.5(10) . . ?
C21 C25 H25 107.2 . . ?
C26 C25 H25 107.2 . . ?
C27 C25 H25 107.2 . . ?
C9 C10 C11 121.8(7) . . ?
C9 C10 H10 119.1 . . ?
C11 C10 H10 119.1 . . ?
C4 C5 C6 119.6(8) . . ?
C4 C5 H5 120.2 . . ?
C6 C5 H5 120.2 . . ?
C17 C22 C23 112.0(8) . . ?
C17 C22 C24 111.5(8) . . ?
C23 C22 C24 111.5(9) . . ?
C17 C22 H22 107.2 . . ?
C23 C22 H22 107.2 . . ?
C24 C22 H22 107.2 . . ?
C17 C16 C21 124.3(8) . . ?
C17 C16 N1 118.1(7) . . ?
C21 C16 N1 117.6(8) . . ?
C18 C17 C16 117.1(8) . . ?
C18 C17 C22 120.4(8) . . ?
C16 C17 C22 122.4(7) . . ?
C16 C21 C20 114.0(9) . . ?
C16 C21 C25 122.3(8) . . ?
C20 C21 C25 123.6(8) . . ?
N3 C15 H15A 109.5 . . ?
N3 C15 H15B 109.5 . . ?
H15A C15 H15B 109.5 . . ?
N3 C15 H15C 109.5 . . ?
H15A C15 H15C 109.5 . . ?
H15B C15 H15C 109.5 . . ?
C22 C24 H24A 109.5 . . ?
C22 C24 H24B 109.5 . . ?
H24A C24 H24B 109.5 . . ?
C22 C24 H24C 109.5 . . ?
H24A C24 H24C 109.5 . . ?
H24B C24 H24C 109.5 . . ?
C19 C20 C21 123.6(9) . . ?
C19 C20 H20 118.2 . . ?
C21 C20 H20 118.2 . . ?
C20 C19 C18 120.1(9) . . ?
C20 C19 H19 120.0 . . ?
C18 C19 H19 120.0 . . ?
N3 C14 H14A 109.5 . . ?
N3 C14 H14B 109.5 . . ?
H14A C14 H14B 109.5 . . ?
N3 C14 H14C 109.5 . . ?
H14A C14 H14C 109.5 . . ?
H14B C14 H14C 109.5 . . ?
C19 C18 C17 121.0(9) . . ?
C19 C18 H18 119.5 . . ?
C17 C18 H18 119.5 . . ?
C22 C23 H23A 109.5 . . ?
C22 C23 H23B 109.5 . . ?
H23A C23 H23B 109.5 . . ?
C22 C23 H23C 109.5 . . ?
H23A C23 H23C 109.5 . . ?
H23B C23 H23C 109.5 . . ?
C25 C27 H27A 109.5 . . ?
C25 C27 H27B 109.5 . . ?
H27A C27 H27B 109.5 . . ?
C25 C27 H27C 109.5 . . ?
H27A C27 H27C 109.5 . . ?
H27B C27 H27C 109.5 . . ?
C25 C26 H26A 109.5 . . ?
C25 C26 H26B 109.5 . . ?
H26A C26 H26B 109.5 . . ?
C25 C26 H26C 109.5 . . ?
H26A C26 H26C 109.5 . . ?
H26B C26 H26C 109.5 . . ?

loop_
_geom_bond_atom_site_label_1
_geom_bond_atom_site_label_2
_geom_bond_distance
_geom_bond_site_symmetry_2
_geom_bond_publ_flag
Au1 C1 1.981(7) . ?
Au1 Cl1 2.275(2) . ?
N2 C1 1.367(9) . ?
N2 C7 1.411(9) . ?
N2 C3 1.420(10) . ?
N1 C1 1.356(9) . ?
N1 C2 1.365(10) . ?
N1 C16 1.451(10) . ?
C8 C9 1.387(10) . ?
C8 C13 1.394(10) . ?
C8 C7 1.459(10) . ?
N3 C11 1.368(10) . ?
N3 C14 1.422(12) . ?
N3 C15 1.447(12) . ?
C9 C10 1.373(11) . ?
C9 H9 0.9300 . ?
C13 C12 1.366(11) . ?
C13 H13 0.9300 . ?
C3 C2 1.347(11) . ?
C3 C4 1.402(11) . ?
C4 C5 1.340(12) . ?
C4 H4 0.9300 . ?
C11 C12 1.398(11) . ?
C11 C10 1.410(10) . ?
C6 C7 1.346(11) . ?
C6 C5 1.420(12) . ?
C6 H6 0.9300 . ?
C2 H2 0.9300 . ?
C12 H12 0.9300 . ?
C25 C21 1.500(13) . ?
C25 C26 1.507(14) . ?
C25 C27 1.516(14) . ?
C25 H25 0.9800 . ?
C10 H10 0.9300 . ?
C5 H5 0.9300 . ?
C22 C17 1.513(12) . ?
C22 C23 1.524(15) . ?
C22 C24 1.529(14) . ?
C22 H22 0.9800 . ?
C16 C17 1.392(12) . ?
C16 C21 1.400(11) . ?
C17 C18 1.371(12) . ?
C21 C20 1.395(13) . ?
C15 H15A 0.9600 . ?
C15 H15B 0.9600 . ?
C15 H15C 0.9600 . ?
C24 H24A 0.9600 . ?
C24 H24B 0.9600 . ?
C24 H24C 0.9600 . ?
C20 C19 1.346(15) . ?
C20 H20 0.9300 . ?
C19 C18 1.375(14) . ?
C19 H19 0.9300 . ?
C14 H14A 0.9600 . ?
C14 H14B 0.9600 . ?
C14 H14C 0.9600 . ?
C18 H18 0.9300 . ?
C23 H23A 0.9600 . ?
C23 H23B 0.9600 . ?
C23 H23C 0.9600 . ?
C27 H27A 0.9600 . ?
C27 H27B 0.9600 . ?
C27 H27C 0.9600 . ?
C26 H26A 0.9600 . ?
C26 H26B 0.9600 . ?
C26 H26C 0.9600 . ?

loop_
_geom_hbond_atom_site_label_D
_geom_hbond_atom_site_label_H
_geom_hbond_atom_site_label_A
_geom_hbond_distance_DH
_geom_hbond_distance_HA
_geom_hbond_distance_DA
_geom_hbond_angle_DHA
_geom_hbond_site_symmetry_A
_geom_hbond_publ_flag
C2 H2 Cl1 0.93 2.98 3.732(8) 138.8 4_576 yes
